data_2022875
loop_
_publ_author_name
'Poreba, Tomasz'
'Garbarino, Gaston'
'Comboni, Davide'
'Mezouar, Mohamed'

_publ_section_title
;
 Deformation of polyiodides in Cs2I8 crystals at high pressure
;
_journal_issue 6
_journal_name_full 'Acta Crystallographica Section B Structural Science, Crystal Engineering and Materials'
_journal_page_first 934
_journal_page_last 939
_journal_paper_doi 10.1107/S2052520621010192
_journal_volume 77
_journal_year 2021
_chemical_formula_moiety 'Cs I4'
_chemical_formula_sum 'Cs I4'
_chemical_formula_weight 640.51
_chemical_name_common 'Cesium Tetraiodide'
_chemical_name_systematic 'dicesium octaiodide'
_space_group_crystal_system monoclinic
_space_group_IT_number 14
_space_group_name_Hall '-P 2ybc'
_space_group_name_H-M_alt 'P 1 21/c 1'
_atom_sites_solution_primary dual
_audit_creation_date 2021-07-19
_audit_creation_method
;
Olex2 1.2
(compiled 2018.05.29 svn.r3508 for OlexSys, GUI svn.r5506)
;
_audit_update_record
;
2021-07-20 deposited with the CCDC. 2021-07-23 downloaded from the CCDC.
;
_cell_angle_alpha 90
_cell_angle_beta 114.957(9)
_cell_angle_gamma 90
_cell_formula_units_Z 4
_cell_length_a 10.1323(13)
_cell_length_b 8.88899(15)
_cell_length_c 11.0453(4)
_cell_measurement_pressure 430000
_cell_measurement_reflns_used 1544
_cell_measurement_temperature 296(2)
_cell_measurement_theta_max 20.8080
_cell_measurement_theta_min 2.1480
_cell_volume 901.91(14)
_computing_cell_refinement 'CrysAlisPro 1.171.40.67a (Rigaku OD, 2019)'
_computing_data_collection 'CrysAlisPro 1.171.40.67a (Rigaku OD, 2019)'
_computing_data_reduction 'CrysAlisPro 1.171.40.67a (Rigaku OD, 2019)'
_computing_molecular_graphics 'Olex2 1.3 (Dolomanov et al., 2009)'
_computing_publication_material 'Olex2 1.3 (Dolomanov et al., 2009)'
_computing_structure_refinement 'SHELXL 2018/3 (Sheldrick, 2015)'
_computing_structure_solution 'SHELXT  (Sheldrick, 2015)'
_diffrn_ambient_environment Helium
_diffrn_ambient_pressure 430000
_diffrn_ambient_temperature 296(2)
_diffrn_detector 'Hybrid Pixel Array Detector'
_diffrn_detector_area_resol_mean 13.3333
_diffrn_detector_type 'Eiger 9M CdTe'
_diffrn_measured_fraction_theta_full 0.375
_diffrn_measured_fraction_theta_max 0.260
_diffrn_measurement_details
;
List of Runs (angles in degrees, time in seconds):

  # Type    Start    End  Width  t~exp~   \w     \q     \k     \f   Frames
#--------------------------------------------------------------------------
  1  \w    -32.00  32.00   0.50    0.20    --    0.00   0.00   0.00  128
;
_diffrn_measurement_device '1-circle goniometer'
_diffrn_measurement_device_type 'esperanto-CrysAlisPro-abstract goniometer imported esperanto images'
_diffrn_measurement_method 'phi scan'
_diffrn_measurement_specimen_support 'diamond anvil cell'
_diffrn_orient_matrix_UB_11 0.0423462000
_diffrn_orient_matrix_UB_12 -0.0107919000
_diffrn_orient_matrix_UB_13 0.0082439000
_diffrn_orient_matrix_UB_21 -0.0117356000
_diffrn_orient_matrix_UB_22 -0.0080106000
_diffrn_orient_matrix_UB_23 -0.0398509000
_diffrn_orient_matrix_UB_31 0.0082149000
_diffrn_orient_matrix_UB_32 0.0442220000
_diffrn_orient_matrix_UB_33 -0.0052027000
_diffrn_radiation_collimation '0.02 mm  double pinhole'
_diffrn_radiation_monochromator synchrotron
_diffrn_radiation_probe x-ray
_diffrn_radiation_type synchrotron
_diffrn_radiation_wavelength 0.41077
_diffrn_reflns_av_R_equivalents 0.0188
_diffrn_reflns_av_unetI/netI 0.0233
_diffrn_reflns_Laue_measured_fraction_full 0.375
_diffrn_reflns_Laue_measured_fraction_max 0.260
_diffrn_reflns_limit_h_max 7
_diffrn_reflns_limit_h_min -6
_diffrn_reflns_limit_k_max 12
_diffrn_reflns_limit_k_min -12
_diffrn_reflns_limit_l_max 16
_diffrn_reflns_limit_l_min -16
_diffrn_reflns_number 2140
_diffrn_reflns_point_group_measured_fraction_full 0.375
_diffrn_reflns_point_group_measured_fraction_max 0.260
_diffrn_reflns_theta_full 14.268
_diffrn_reflns_theta_max 20.009
_diffrn_reflns_theta_min 2.151
_diffrn_source 'undulator, ID15B, ESRF'
_exptl_absorpt_coefficient_mu 4.036
_exptl_absorpt_correction_T_max 1.00000
_exptl_absorpt_correction_T_min 0.36211
_exptl_absorpt_correction_type multi-scan
_exptl_absorpt_process_details
;
CrysAlisPro 1.171.40.67a (Rigaku Oxford Diffraction, 2019)
Empirical absorption correction using spherical harmonics,
 implemented in SCALE3 ABSPACK scaling algorithm.
;
_exptl_crystal_colour 'dark red'
_exptl_crystal_colour_modifier dark
_exptl_crystal_colour_primary red
_exptl_crystal_density_diffrn 4.717
_exptl_crystal_description plate
_exptl_crystal_F_000 1068
_exptl_crystal_size_max 0.035
_exptl_crystal_size_mid 0.015
_exptl_crystal_size_min 0.01
_refine_diff_density_max 0.991
_refine_diff_density_min -0.766
_refine_diff_density_rms 0.207
_refine_ls_extinction_method none
_refine_ls_goodness_of_fit_ref 1.040
_refine_ls_hydrogen_treatment undef
_refine_ls_matrix_type full
_refine_ls_number_parameters 46
_refine_ls_number_reflns 1137
_refine_ls_number_restraints 0
_refine_ls_restrained_S_all 1.040
_refine_ls_R_factor_all 0.0355
_refine_ls_R_factor_gt 0.0334
_refine_ls_shift/su_max 0.001
_refine_ls_shift/su_mean 0.000
_refine_ls_structure_factor_coef Fsqd
_refine_ls_weighting_details 'w=1/[\s^2^(Fo^2^)+(0.0702P)^2^] where P=(Fo^2^+2Fc^2^)/3'
_refine_ls_weighting_scheme calc
_refine_ls_wR_factor_gt 0.0985
_refine_ls_wR_factor_ref 0.1000
_reflns_Friedel_coverage 0.000
_reflns_number_gt 1016
_reflns_number_total 1137
_reflns_threshold_expression 'I > 2\s(I)'
_cod_data_source_file bm5146sup1.cif
_cod_data_source_block CsI4_0p43GPa
_cod_depositor_comments
;
The following automatic conversions were performed:

data name '_diffrn_measurement_specimen_suport' was replaced with
'_diffrn_measurement_specimen_support' as specified in the
replacement file 'data/replacement-values/replacement_tags.lst'.

Automatic conversion script
Id: cif_correct_tags 9268 2022-04-12 08:56:07Z antanas 
;
_cod_original_cell_volume 901.92(14)
_cod_database_code 2022875
_cod_database_fobs_code 2022875
_shelx_shelxl_version_number 2017/1
_chemical_oxdiff_formula 'C11 H10 N O'
_shelx_space_group_comment
;
The symmetry employed for this shelxl refinement is uniquely defined
by the following loop, which should always be used as a source of
symmetry information in preference to the above space-group names.
They are only intended as comments.
;
_shelx_estimated_absorpt_t_max 0.961
_shelx_estimated_absorpt_t_min 0.872
_reflns_odcompleteness_completeness 36.17
_reflns_odcompleteness_iscentric 1
_reflns_odcompleteness_theta 14.88
_olex2_refinement_description
;
;
_olex2_submission_special_instructions 'No special instructions were received'
_oxdiff_diffrn_reflns_filtered 80
_oxdiff_exptl_absorpt_empirical_details
;
Empirical correction (ABSPACK) includes:
- Absorption correction using spherical harmonics
- Frame scaling
;
_oxdiff_exptl_absorpt_empirical_full_max 1.659
_oxdiff_exptl_absorpt_empirical_full_min 0.655

loop_
_space_group_symop_operation_xyz
'x, y, z'
'-x, y+1/2, -z+1/2'
'-x, -y, -z'
'x, -y-1/2, z-1/2'

loop_
_atom_site_label
_atom_site_type_symbol
_atom_site_fract_x
_atom_site_fract_y
_atom_site_fract_z
_atom_site_U_iso_or_equiv
_atom_site_adp_type
_atom_site_occupancy
_atom_site_site_symmetry_order
_atom_site_calc_flag
_atom_site_refinement_flags_posn
_atom_site_refinement_flags_adp
_atom_site_refinement_flags_occupancy
_atom_site_disorder_assembly
_atom_site_disorder_group
I2 I 0.38162(11) 0.70932(5) 0.39270(4) 0.0449(5) Uani 1 1 d . . . . .
Cs1 Cs 0.77696(13) 0.87545(5) 0.69514(4) 0.0533(6) Uani 1 1 d . . . . .
I1 I 0.56057(15) 0.90216(6) 0.32020(5) 0.0519(6) Uani 1 1 d . . . . .
I3 I 0.17247(13) 0.51192(5) 0.45101(5) 0.0521(5) Uani 1 1 d . . . . .
I4 I 0.05067(13) 0.85662(6) 0.49563(5) 0.0515(5) Uani 1 1 d . . . . .

loop_
_atom_site_aniso_label
_atom_site_aniso_U_11
_atom_site_aniso_U_22
_atom_site_aniso_U_33
_atom_site_aniso_U_23
_atom_site_aniso_U_13
_atom_site_aniso_U_12
I2 0.0580(14) 0.0376(3) 0.0407(2) -0.00185(12) 0.0224(4) 0.0044(3)
Cs1 0.0655(17) 0.0487(3) 0.0459(3) 0.00552(13) 0.0236(5) 0.0066(3)
I1 0.0584(18) 0.0514(3) 0.0510(3) 0.00371(16) 0.0280(5) -0.0015(4)
I3 0.0636(15) 0.0374(3) 0.0594(3) 0.00439(15) 0.0299(5) -0.0014(3)
I4 0.0594(17) 0.0431(3) 0.0502(3) -0.00236(14) 0.0215(5) -0.0086(3)

loop_
_atom_type_symbol
_atom_type_description
_atom_type_scat_dispersion_real
_atom_type_scat_dispersion_imag
_atom_type_scat_source
Cs Cs -1.8030 0.7961 'International Tables Vol C Tables 4.2.6.8 and 6.1.1.4'
I I -2.2298 0.6770 'International Tables Vol C Tables 4.2.6.8 and 6.1.1.4'

loop_
_geom_angle_atom_site_label_1
_geom_angle_atom_site_label_2
_geom_angle_atom_site_label_3
_geom_angle
_geom_angle_site_symmetry_1
_geom_angle_site_symmetry_3
_geom_angle_publ_flag
Cs1 I2 Cs1 91.09(2) 3_676 . ?
I1 I2 Cs1 60.73(2) . . ?
I1 I2 Cs1 67.18(3) . 3_676 ?
I1 I2 I3 175.73(4) . . ?
I3 I2 Cs1 123.146(19) . . ?
I3 I2 Cs1 110.07(3) . 3_676 ?
I2 Cs1 I2 88.91(2) 3_676 . ?
I2 Cs1 I4 101.340(19) 3_676 1_655 ?
I2 Cs1 I4 62.88(2) 3_676 3_676 ?
I1 Cs1 I2 116.21(3) 4_576 3_676 ?
I1 Cs1 I2 42.360(18) 3_676 3_676 ?
I1 Cs1 I2 40.92(2) . . ?
I1 Cs1 I2 67.86(3) 3_676 . ?
I1 Cs1 I2 64.96(2) 4_576 . ?
I1 Cs1 I2 71.784(16) . 3_676 ?
I1 Cs1 I1 80.09(3) . 3_676 ?
I1 Cs1 I1 73.93(2) 3_676 4_576 ?
I1 Cs1 I1 105.84(4) . 4_576 ?
I1 Cs1 I3 117.30(2) 4_576 4_676 ?
I1 Cs1 I3 77.42(2) 4_576 3_666 ?
I1 Cs1 I3 133.80(4) 3_676 3_666 ?
I1 Cs1 I3 135.50(3) . 4_676 ?
I1 Cs1 I3 147.53(4) . 2_656 ?
I1 Cs1 I3 120.79(2) 3_676 4_676 ?
I1 Cs1 I3 73.818(17) . 3_666 ?
I1 Cs1 I3 68.19(2) 3_676 2_656 ?
I1 Cs1 I4 127.04(2) 3_676 4_676 ?
I1 Cs1 I4 64.56(2) . 3_676 ?
I1 Cs1 I4 170.35(3) 4_576 3_676 ?
I1 Cs1 I4 139.300(16) 3_676 1_655 ?
I1 Cs1 I4 138.530(18) 4_576 1_655 ?
I1 Cs1 I4 147.10(2) . 4_676 ?
I1 Cs1 I4 104.10(2) 3_676 3_676 ?
I1 Cs1 I4 68.63(3) . 1_655 ?
I3 Cs1 I2 79.936(16) 2_656 3_676 ?
I3 Cs1 I2 171.24(3) 4_676 . ?
I3 Cs1 I2 97.08(2) 4_676 3_676 ?
I3 Cs1 I2 125.10(4) 2_656 . ?
I3 Cs1 I2 145.329(16) 3_666 3_676 ?
I3 Cs1 I2 67.40(2) 3_666 . ?
I3 Cs1 I1 72.555(19) 2_656 4_576 ?
I3 Cs1 I3 104.37(3) 3_666 4_676 ?
I3 Cs1 I3 134.217(16) 2_656 3_666 ?
I3 Cs1 I3 62.58(3) 2_656 4_676 ?
I3 Cs1 I4 98.20(2) 3_666 3_676 ?
I3 Cs1 I4 115.82(2) 2_656 3_676 ?
I3 Cs1 I4 61.38(2) 3_666 1_655 ?
I3 Cs1 I4 71.99(2) 4_676 3_676 ?
I3 Cs1 I4 134.20(4) 2_656 1_655 ?
I3 Cs1 I4 71.94(3) 4_676 1_655 ?
I4 Cs1 I2 125.51(2) 4_676 . ?
I4 Cs1 I2 100.668(19) 1_655 . ?
I4 Cs1 I2 105.461(17) 3_676 . ?
I4 Cs1 I2 140.137(18) 4_676 3_676 ?
I4 Cs1 I1 70.70(3) 4_676 4_576 ?
I4 Cs1 I3 64.369(18) 4_676 2_656 ?
I4 Cs1 I3 73.539(18) 4_676 3_666 ?
I4 Cs1 I3 51.70(2) 4_676 4_676 ?
I4 Cs1 I4 116.61(3) 4_676 3_676 ?
I4 Cs1 I4 39.11(2) 3_676 1_655 ?
I4 Cs1 I4 92.03(3) 4_676 1_655 ?
I2 I1 Cs1 78.36(2) . . ?
I2 I1 Cs1 70.46(4) . 3_676 ?
I2 I1 Cs1 103.75(2) . 4_575 ?
Cs1 I1 Cs1 101.19(3) . 4_575 ?
Cs1 I1 Cs1 99.91(3) . 3_676 ?
Cs1 I1 Cs1 156.43(3) 3_676 4_575 ?
I2 I3 Cs1 107.00(2) . 4_475 ?
I2 I3 Cs1 125.77(3) . 2_646 ?
I2 I3 Cs1 101.34(3) . 3_666 ?
Cs1 I3 Cs1 117.42(3) 2_646 4_475 ?
Cs1 I3 Cs1 101.41(3) 3_666 4_475 ?
Cs1 I3 Cs1 98.852(12) 2_646 3_666 ?
Cs1 I4 Cs1 94.45(4) 4_475 1_455 ?
Cs1 I4 Cs1 140.89(2) 3_676 1_455 ?
Cs1 I4 Cs1 100.194(19) 4_475 3_676 ?
I4 I4 Cs1 66.97(4) 3_576 1_455 ?
I4 I4 Cs1 112.11(5) 3_576 4_475 ?
I4 I4 Cs1 73.91(3) 3_576 3_676 ?

loop_
_geom_bond_atom_site_label_1
_geom_bond_atom_site_label_2
_geom_bond_distance
_geom_bond_site_symmetry_2
_geom_bond_publ_flag
I2 Cs1 3.9787(8) 3_676 ?
I2 Cs1 4.2537(14) . ?
I2 I1 2.8447(13) . ?
I2 I3 3.0227(12) . ?
Cs1 I1 3.8914(17) 3_676 ?
Cs1 I1 3.7884(9) . ?
Cs1 I1 3.9192(13) 4_576 ?
Cs1 I3 3.9272(8) 3_666 ?
Cs1 I3 3.9359(16) 4_676 ?
Cs1 I3 3.9140(7) 2_656 ?
Cs1 I4 3.8981(10) 4_676 ?
Cs1 I4 4.2110(14) 1_655 ?
Cs1 I4 4.0334(11) 3_676 ?
I4 I4 2.7648(14) 3_576 ?
